data_7045444
loop_
_publ_author_name
'Oya, Naoyuki'
'Yamada, Mihoko'
'Surinwong, Sireenart'
'Kuwamura, Naoto'
'Konno, Takumi'

_publ_section_title
;
 A stable thiolato-Cu<sup>I</sup>-thiolato triple linkage that bridges two
 cobalt(iii) centres.
;
_journal_issue 8
_journal_name_full 'Dalton transactions (Cambridge, England : 2003)'
_journal_page_first 2497
_journal_page_last 2500
_journal_paper_doi 10.1039/c7dt04760f
_journal_volume 47
_journal_year 2018
_chemical_absolute_configuration rmad
_chemical_formula_sum 'C30 H67 Co2 Cr0.33 Cu3 N6 O20.5 S6'
_chemical_formula_weight 1358.07
_space_group_crystal_system trigonal
_space_group_IT_number 155
_space_group_name_Hall 'R 3 2"'
_space_group_name_H-M_alt 'R 3 2 :H'
_symmetry_space_group_name_Hall 'R 3 2"'
_symmetry_space_group_name_H-M 'R 3 2 :H'
_atom_sites_solution_hydrogens geom
_audit_creation_method SHELXL-2014
_audit_update_record
;
2017-12-18 deposited with the CCDC.
2018-01-15 downloaded from the CCDC.
;
_cell_angle_alpha 90
_cell_angle_beta 90
_cell_angle_gamma 120
_cell_formula_units_Z 18
_cell_length_a 24.812(5)
_cell_length_b 24.812(5)
_cell_length_c 67.434(7)
_cell_measurement_reflns_used 117959
_cell_measurement_temperature 100(2)
_cell_measurement_theta_max 27.073
_cell_measurement_theta_min 0.893
_cell_volume 35953(11)
_computing_cell_refinement 'RAPID-AUTO (Rigaku Corporation)'
_computing_data_collection 'RAPID-AUTO (Rigaku Corporation)'
_computing_data_reduction 'RAPID-AUTO (Rigaku Corporation)'
_computing_molecular_graphics Mercury
_computing_publication_material WinGX
_computing_structure_refinement 'SHELXL-2014/7 (Sheldrick, 2014)'
_computing_structure_solution 'SHELXS-2014 (Sheldrick, 2014)'
_diffrn_ambient_temperature 100(2)
_diffrn_detector_area_resol_mean 14.69
_diffrn_measured_fraction_theta_full 1.000
_diffrn_measured_fraction_theta_max 1.000
_diffrn_measurement_device_type 'Rigaku Mercury2CCD detector'
_diffrn_measurement_method 'w scan'
_diffrn_radiation_monochromator Si(311)
_diffrn_radiation_type synchrotron
_diffrn_radiation_wavelength 0.701
_diffrn_reflns_av_R_equivalents 0.2954
_diffrn_reflns_av_unetI/netI 0.2277
_diffrn_reflns_Laue_measured_fraction_full 1.000
_diffrn_reflns_Laue_measured_fraction_max 1.000
_diffrn_reflns_limit_h_max 32
_diffrn_reflns_limit_h_min -32
_diffrn_reflns_limit_k_max 32
_diffrn_reflns_limit_k_min -31
_diffrn_reflns_limit_l_max 87
_diffrn_reflns_limit_l_min -87
_diffrn_reflns_number 117959
_diffrn_reflns_point_group_measured_fraction_full 1.000
_diffrn_reflns_point_group_measured_fraction_max 1.000
_diffrn_reflns_theta_full 24.872
_diffrn_reflns_theta_max 27.073
_diffrn_reflns_theta_min 0.893
_diffrn_source 'SPring-8 BL02B1 bending magnet'
_exptl_absorpt_coefficient_mu 1.334
_exptl_absorpt_correction_T_max 0.9957
_exptl_absorpt_correction_T_min 0.4067
_exptl_absorpt_correction_type multi-scan
_exptl_absorpt_process_details
;
(ABSCOR; Higashi, 1995)
;
_exptl_crystal_colour purple
_exptl_crystal_density_diffrn 1.129
_exptl_crystal_description plate
_exptl_crystal_F_000 12564
_exptl_crystal_size_max 0.160
_exptl_crystal_size_mid 0.130
_exptl_crystal_size_min 0.040
_refine_diff_density_max 0.583
_refine_diff_density_min -0.335
_refine_diff_density_rms 0.069
_refine_ls_abs_structure_details
;
 Flack x determined using 1896 quotients [(I+)-(I-)]/[(I+)+(I-)]
 (Parsons, Flack and Wagner, Acta Cryst. B69 (2013) 249-259).
;
_refine_ls_abs_structure_Flack 0.032(16)
_refine_ls_extinction_method none
_refine_ls_goodness_of_fit_ref 0.834
_refine_ls_hydrogen_treatment constr
_refine_ls_matrix_type full
_refine_ls_number_parameters 554
_refine_ls_number_reflns 18376
_refine_ls_number_restraints 442
_refine_ls_restrained_S_all 0.835
_refine_ls_R_factor_all 0.2139
_refine_ls_R_factor_gt 0.0760
_refine_ls_shift/su_max 0.001
_refine_ls_shift/su_mean 0.000
_refine_ls_structure_factor_coef Fsqd
_refine_ls_weighting_details 'w=1/[\s^2^(Fo^2^)+(0.1000P)^2^] where P=(Fo^2^+2Fc^2^)/3'
_refine_ls_weighting_scheme calc
_refine_ls_wR_factor_gt 0.1667
_refine_ls_wR_factor_ref 0.2217
_reflns_Friedel_coverage 0.870
_reflns_Friedel_fraction_full 1.000
_reflns_Friedel_fraction_max 1.000
_reflns_number_gt 6101
_reflns_number_total 18376
_reflns_threshold_expression 'I > 2\s(I)'
_cod_data_source_file c7dt04760f2.cif
_cod_data_source_block '[cr(h2o)6][1]_sq'
_cod_depositor_comments 'Adding full bibliography for 7045443--7045444.cif.'
_cod_original_cell_volume 35952(16)
_cod_original_formula_sum 'C30 H67 Co2 Cr0.33 Cu3 N6 O20.50 S6'
_cod_database_code 7045444
_shelx_space_group_comment
;
The symmetry employed for this shelxl refinement is uniquely defined
by the following loop, which should always be used as a source of
symmetry information in preference to the above space-group names.
They are only intended as comments.
;
_shelx_estimated_absorpt_t_min 0.815
_shelx_estimated_absorpt_t_max 0.949
_shelxl_version_number 2014-3

loop_
_space_group_symop_operation_xyz
'x, y, z'
'-y, x-y, z'
'-x+y, -x, z'
'x-y, -y, -z'
'-x, -x+y, -z'
'y, x, -z'
'x+2/3, y+1/3, z+1/3'
'-y+2/3, x-y+1/3, z+1/3'
'-x+y+2/3, -x+1/3, z+1/3'
'x-y+2/3, -y+1/3, -z+1/3'
'-x+2/3, -x+y+1/3, -z+1/3'
'y+2/3, x+1/3, -z+1/3'
'x+1/3, y+2/3, z+2/3'
'-y+1/3, x-y+2/3, z+2/3'
'-x+y+1/3, -x+2/3, z+2/3'
'x-y+1/3, -y+2/3, -z+2/3'
'-x+1/3, -x+y+2/3, -z+2/3'
'y+1/3, x+2/3, -z+2/3'

loop_
_atom_site_label
_atom_site_type_symbol
_atom_site_fract_x
_atom_site_fract_y
_atom_site_fract_z
_atom_site_U_iso_or_equiv
_atom_site_adp_type
_atom_site_occupancy
_atom_site_site_symmetry_order
_atom_site_calc_flag
_atom_site_refinement_flags_posn
_atom_site_refinement_flags_adp
_atom_site_refinement_flags_occupancy
O1W O 0.3573(4) 0.7402(4) 0.02081(15) 0.080(3) Uani 1 1 d . . .
O2W O 0.2882(5) 0.6973(5) -0.01305(15) 0.098(3) Uani 1 1 d . . .
Cr1 Cr 0.3333 0.6667 0.00411(6) 0.0749(12) Uani 1 3 d S T P
Co1 Co 0.54120(9) 0.85348(9) 0.07856(3) 0.0722(6) Uani 1 1 d . . .
Co2 Co 0.68409(9) 1.14137(9) 0.09272(3) 0.0714(6) Uani 1 1 d . . .
Cu1 Cu 0.55386(9) 0.99728(8) 0.08306(3) 0.0800(6) Uani 1 1 d . . .
Cu2 Cu 0.65557(9) 1.00505(8) 0.06690(3) 0.0801(6) Uani 1 1 d . . .
Cu3 Cu 0.63847(9) 0.99062(8) 0.10563(3) 0.0814(6) Uani 1 1 d . . .
S1 S 0.51619(17) 0.91905(17) 0.06317(6) 0.0751(11) Uani 1 1 d D . .
C1 C 0.4306(6) 0.8792(6) 0.06693(19) 0.084(4) Uani 1 1 d D U .
C2 C 0.4156(6) 0.8098(5) 0.0674(2) 0.074(4) Uani 1 1 d D U .
H2 H 0.4292 0.8008 0.0545 0.089 Uiso 1 1 calc R U .
N1 N 0.4501(5) 0.8017(5) 0.08269(16) 0.072(3) Uani 1 1 d D . .
H1A H 0.4395 0.7610 0.0833 0.086 Uiso 1 1 calc R U .
H1B H 0.4400 0.8120 0.0945 0.086 Uiso 1 1 calc R U .
C3 C 0.3440(6) 0.7656(6) 0.0692(3) 0.076(5) Uani 1 1 d D U .
O1 O 0.3125(4) 0.7443(5) 0.05443(16) 0.082(3) Uani 1 1 d D . .
O2 O 0.3237(4) 0.7557(5) 0.08686(17) 0.085(3) Uani 1 1 d D . .
C4 C 0.4025(7) 0.8923(7) 0.0487(2) 0.099(5) Uani 1 1 d D U .
H4A H 0.4165 0.8806 0.0367 0.148 Uiso 1 1 calc R U .
H4B H 0.3570 0.8679 0.0495 0.148 Uiso 1 1 calc R U .
H4C H 0.4158 0.9367 0.0482 0.148 Uiso 1 1 calc R U .
C5 C 0.4101(7) 0.8965(7) 0.0858(2) 0.089(5) Uani 1 1 d D U .
H5A H 0.4288 0.8876 0.0972 0.133 Uiso 1 1 calc R U .
H5B H 0.4235 0.9410 0.0856 0.133 Uiso 1 1 calc R U .
H5C H 0.3646 0.8722 0.0868 0.133 Uiso 1 1 calc R U .
S2 S 0.64169(18) 0.91297(17) 0.07105(6) 0.0753(11) Uani 1 1 d D . .
C6 C 0.6477(7) 0.8836(6) 0.04618(18) 0.089(5) Uani 1 1 d D . .
C7 C 0.5936(5) 0.8151(6) 0.0470(2) 0.079(4) Uani 1 1 d D U .
H7 H 0.6046 0.7933 0.0574 0.094 Uiso 1 1 calc R U .
N2 N 0.5369(5) 0.8129(5) 0.05333(16) 0.072(3) Uani 1 1 d D . .
H2A H 0.5065 0.7723 0.0542 0.087 Uiso 1 1 calc R U .
H2B H 0.5253 0.8309 0.0438 0.087 Uiso 1 1 calc R U .
C8 C 0.5853(7) 0.7801(6) 0.0270(2) 0.076(5) Uani 1 1 d D U .
O3 O 0.5473(5) 0.7770(5) 0.01583(16) 0.092(3) Uani 1 1 d D . .
O4 O 0.6216(6) 0.7590(5) 0.02401(17) 0.106(4) Uani 1 1 d D U .
C9 C 0.6385(6) 0.9178(6) 0.02950(18) 0.072(4) Uani 1 1 d D . .
H9A H 0.5970 0.9132 0.0305 0.108 Uiso 1 1 calc R U .
H9B H 0.6701 0.9620 0.0302 0.108 Uiso 1 1 calc R U .
H9C H 0.6423 0.9006 0.0168 0.108 Uiso 1 1 calc R U .
C10 C 0.7114(6) 0.8893(7) 0.0453(2) 0.093(5) Uani 1 1 d D . .
H10A H 0.7160 0.8665 0.0564 0.139 Uiso 1 1 calc R U .
H10B H 0.7158 0.8719 0.0328 0.139 Uiso 1 1 calc R U .
H10C H 0.7436 0.9333 0.0461 0.139 Uiso 1 1 calc R U .
S3 S 0.55562(19) 0.90010(17) 0.10791(6) 0.0782(12) Uani 1 1 d D U .
C11 C 0.5786(7) 0.8539(6) 0.12369(19) 0.087(4) Uani 1 1 d D U .
C12 C 0.5416(8) 0.7879(6) 0.1143(2) 0.090(5) Uani 1 1 d D U .
H12 H 0.4963 0.7735 0.1158 0.108 Uiso 1 1 calc R U .
N3 N 0.5549(6) 0.7920(5) 0.09339(16) 0.077(4) Uani 1 1 d D . .
H3A H 0.5307 0.7538 0.0879 0.092 Uiso 1 1 calc R U .
H3B H 0.5953 0.8021 0.0918 0.092 Uiso 1 1 calc R U .
C13 C 0.5539(9) 0.7394(7) 0.1246(2) 0.097(6) Uani 1 1 d D . .
O5 O 0.5873(7) 0.7234(6) 0.1169(2) 0.132(5) Uani 1 1 d D . .
O6 O 0.5303(6) 0.7215(6) 0.1413(2) 0.128(5) Uani 1 1 d D . .
C14 C 0.6475(6) 0.8760(7) 0.1232(2) 0.092(5) Uani 1 1 d D . .
H14A H 0.6602 0.8745 0.1095 0.138 Uiso 1 1 calc R U .
H14B H 0.6708 0.9188 0.1281 0.138 Uiso 1 1 calc R U .
H14C H 0.6561 0.8490 0.1316 0.138 Uiso 1 1 calc R U .
C15 C 0.5600(8) 0.8565(8) 0.14479(19) 0.123(7) Uani 1 1 d D . .
H15A H 0.5154 0.8423 0.1453 0.185 Uiso 1 1 calc R U .
H15B H 0.5689 0.8295 0.1531 0.185 Uiso 1 1 calc R U .
H15C H 0.5836 0.8994 0.1497 0.185 Uiso 1 1 calc R U .
S4 S 0.58622(19) 1.07512(18) 0.10234(6) 0.0801(12) Uani 1 1 d D . .
C16 C 0.5458(6) 1.1168(6) 0.0946(2) 0.078(4) Uani 1 1 d D U .
C17 C 0.5962(6) 1.1858(6) 0.0950(2) 0.082(4) Uani 1 1 d D U .
H17 H 0.6096 1.1955 0.1092 0.098 Uiso 1 1 calc R U .
N4 N 0.6505(5) 1.1966(5) 0.08420(19) 0.089(4) Uani 1 1 d D . .
H4D H 0.6807 1.2370 0.0858 0.107 Uiso 1 1 calc R U .
H4E H 0.6410 1.1904 0.0711 0.107 Uiso 1 1 calc R U .
C18 C 0.5720(10) 1.2302(9) 0.0892(3) 0.117(9) Uani 1 1 d D . .
O7 O 0.5736(7) 1.2428(6) 0.0721(3) 0.137(6) Uani 1 1 d D . .
O8 O 0.5492(8) 1.2450(7) 0.1031(3) 0.153(7) Uani 1 1 d D . .
C19 C 0.4969(8) 1.1026(8) 0.1088(3) 0.129(7) Uani 1 1 d D U .
H19A H 0.5151 1.1158 0.1220 0.193 Uiso 1 1 calc R U .
H19B H 0.4748 1.1247 0.1051 0.193 Uiso 1 1 calc R U .
H19C H 0.4677 1.0577 0.1088 0.193 Uiso 1 1 calc R U .
C20 C 0.5222(8) 1.0980(7) 0.0736(2) 0.103(5) Uani 1 1 d D U .
H20A H 0.5575 1.1088 0.0647 0.155 Uiso 1 1 calc R U .
H20B H 0.4934 1.0530 0.0731 0.155 Uiso 1 1 calc R U .
H20C H 0.5006 1.1200 0.0694 0.155 Uiso 1 1 calc R U .
S5 S 0.6691(2) 1.09658(18) 0.06251(6) 0.0815(12) Uani 1 1 d D . .
C21 C 0.7470(6) 1.1434(7) 0.0511(2) 0.104(5) Uani 1 1 d D U .
C22 C 0.7722(6) 1.2080(6) 0.06150(19) 0.090(5) Uani 1 1 d D U .
H22 H 0.7474 1.2272 0.0568 0.107 Uiso 1 1 calc R U .
N5 N 0.7642(6) 1.1987(6) 0.08254(16) 0.100(4) Uani 1 1 d D U .
H5D H 0.7763 1.2363 0.0882 0.120 Uiso 1 1 calc R U .
H5E H 0.7911 1.1863 0.0868 0.120 Uiso 1 1 calc R U .
C23 C 0.8429(7) 1.2536(7) 0.0564(3) 0.097(5) Uani 1 1 d D U .
O9 O 0.8808(7) 1.2627(6) 0.06884(19) 0.134(5) Uani 1 1 d D U .
O10 O 0.8526(5) 1.2763(5) 0.03981(18) 0.111(4) Uani 1 1 d D U .
C24 C 0.7370(8) 1.1488(7) 0.02963(19) 0.113(6) Uani 1 1 d D U .
H24A H 0.7107 1.1677 0.0280 0.169 Uiso 1 1 calc R U .
H24B H 0.7771 1.1750 0.0231 0.169 Uiso 1 1 calc R U .
H24C H 0.7164 1.1074 0.0236 0.169 Uiso 1 1 calc R U .
C25 C 0.7864(8) 1.1154(8) 0.0556(2) 0.111(5) Uani 1 1 d D U .
H25A H 0.7905 1.1137 0.0700 0.166 Uiso 1 1 calc R U .
H25B H 0.7669 1.0733 0.0501 0.166 Uiso 1 1 calc R U .
H25C H 0.8276 1.1409 0.0497 0.166 Uiso 1 1 calc R U .
S6 S 0.71926(18) 1.08089(17) 0.10498(6) 0.0775(11) Uani 1 1 d D . .
C26 C 0.7387(7) 1.1085(6) 0.13081(18) 0.091(5) Uani 1 1 d D U .
C27 C 0.7538(8) 1.1777(6) 0.1291(2) 0.105(5) Uani 1 1 d D U .
H27 H 0.7932 1.2002 0.1213 0.126 Uiso 1 1 calc R U .
N6 N 0.7078(6) 1.1847(6) 0.11850(19) 0.100(4) Uani 1 1 d D . .
H6A H 0.7225 1.2260 0.1164 0.120 Uiso 1 1 calc R U .
H6B H 0.6731 1.1702 0.1262 0.120 Uiso 1 1 calc R U .
C28 C 0.7672(10) 1.2108(8) 0.1497(3) 0.136(8) Uani 1 1 d D U .
O11 O 0.8187(8) 1.2330(7) 0.1557(2) 0.155(6) Uani 1 1 d D U .
O12 O 0.7231(10) 1.2151(10) 0.1574(3) 0.264(14) Uani 1 1 d D U .
C29 C 0.7940(7) 1.1023(7) 0.1359(2) 0.100(6) Uani 1 1 d D . .
H29A H 0.8276 1.1262 0.1264 0.150 Uiso 1 1 calc R U .
H29B H 0.8082 1.1182 0.1493 0.150 Uiso 1 1 calc R U .
H29C H 0.7825 1.0583 0.1353 0.150 Uiso 1 1 calc R U .
C30 C 0.6850(7) 1.0733(7) 0.1446(2) 0.097(5) Uani 1 1 d D U .
H30A H 0.6503 1.0791 0.1405 0.145 Uiso 1 1 calc R U .
H30B H 0.6719 1.0290 0.1441 0.145 Uiso 1 1 calc R U .
H30C H 0.6976 1.0888 0.1581 0.145 Uiso 1 1 calc R U .

loop_
_atom_site_aniso_label
_atom_site_aniso_U_11
_atom_site_aniso_U_22
_atom_site_aniso_U_33
_atom_site_aniso_U_23
_atom_site_aniso_U_13
_atom_site_aniso_U_12
O1W 0.078(7) 0.042(5) 0.122(8) 0.004(5) -0.004(6) 0.033(5)
O2W 0.088(8) 0.109(9) 0.087(7) 0.003(7) -0.003(6) 0.043(7)
Cr1 0.0771(18) 0.0771(18) 0.071(3) 0.000 0.000 0.0385(9)
Co1 0.0674(13) 0.0614(13) 0.0825(14) 0.0017(11) 0.0022(11) 0.0282(11)
Co2 0.0687(14) 0.0597(13) 0.0876(15) 0.0055(11) -0.0120(11) 0.0334(11)
Cu1 0.0783(13) 0.0619(12) 0.0980(14) 0.0017(11) -0.0081(11) 0.0338(11)
Cu2 0.0809(13) 0.0646(12) 0.0864(12) 0.0048(10) -0.0020(11) 0.0302(11)
Cu3 0.0882(14) 0.0715(13) 0.0838(13) 0.0027(10) -0.0045(11) 0.0392(11)
S1 0.066(2) 0.061(2) 0.083(3) 0.002(2) -0.006(2) 0.021(2)
C1 0.079(11) 0.065(8) 0.091(10) -0.022(8) -0.023(8) 0.023(8)
C2 0.086(10) 0.056(9) 0.066(10) 0.006(7) 0.006(9) 0.026(8)
N1 0.076(8) 0.061(8) 0.077(8) -0.002(6) -0.002(7) 0.034(7)
C3 0.078(10) 0.047(9) 0.104(14) -0.004(11) -0.001(12) 0.031(7)
O1 0.070(7) 0.070(7) 0.083(8) 0.007(6) 0.004(6) 0.018(6)
O2 0.080(8) 0.079(8) 0.098(9) -0.008(7) -0.011(7) 0.041(6)
C4 0.090(12) 0.055(10) 0.135(12) 0.000(10) -0.041(11) 0.024(9)
C5 0.073(11) 0.065(10) 0.129(11) -0.012(9) 0.012(10) 0.036(9)
S2 0.070(3) 0.064(2) 0.089(3) 0.002(2) -0.004(2) 0.031(2)
C6 0.130(16) 0.053(10) 0.070(11) -0.031(8) 0.005(10) 0.035(11)
C7 0.044(9) 0.066(10) 0.111(12) -0.008(8) 0.024(9) 0.017(8)
N2 0.070(8) 0.055(7) 0.072(8) 0.006(6) -0.003(7) 0.017(6)
C8 0.052(10) 0.043(9) 0.098(12) -0.007(8) 0.008(10) -0.002(8)
O3 0.090(9) 0.083(8) 0.105(9) -0.024(7) 0.003(7) 0.045(7)
O4 0.115(10) 0.081(8) 0.119(10) -0.021(7) -0.011(8) 0.047(7)
C9 0.055(9) 0.075(10) 0.078(10) 0.009(9) -0.012(8) 0.026(8)
C10 0.077(12) 0.067(10) 0.128(15) -0.035(10) 0.004(11) 0.030(9)
S3 0.079(3) 0.066(3) 0.088(3) 0.000(2) -0.006(2) 0.035(2)
C11 0.086(12) 0.079(10) 0.075(11) 0.022(8) 0.019(9) 0.025(9)
C12 0.137(15) 0.070(9) 0.081(12) 0.003(8) 0.008(11) 0.065(11)
N3 0.088(9) 0.060(8) 0.087(9) -0.004(7) 0.000(8) 0.040(7)
C13 0.146(19) 0.065(12) 0.076(13) 0.000(10) 0.004(13) 0.049(12)
O5 0.195(15) 0.099(10) 0.141(12) -0.010(8) -0.014(11) 0.101(11)
O6 0.146(12) 0.124(10) 0.120(10) 0.055(9) 0.036(9) 0.073(9)
C14 0.106(14) 0.101(13) 0.080(11) -0.020(10) -0.050(10) 0.060(11)
C15 0.159(19) 0.123(15) 0.078(13) -0.003(11) -0.035(12) 0.063(14)
S4 0.085(3) 0.071(3) 0.089(3) 0.006(2) 0.001(2) 0.042(2)
C16 0.069(10) 0.071(9) 0.097(10) -0.007(9) -0.008(8) 0.038(8)
C17 0.057(9) 0.078(10) 0.117(13) -0.020(9) -0.001(9) 0.039(7)
N4 0.084(10) 0.040(7) 0.118(11) 0.016(7) -0.026(9) 0.013(7)
C18 0.113(19) 0.088(17) 0.16(2) -0.030(17) -0.070(19) 0.058(14)
O7 0.112(11) 0.059(8) 0.233(18) -0.011(11) -0.054(13) 0.036(7)
O8 0.164(15) 0.131(13) 0.216(18) -0.002(12) -0.002(13) 0.112(11)
C19 0.141(16) 0.112(14) 0.165(15) 0.069(13) 0.070(13) 0.087(13)
C20 0.110(13) 0.077(11) 0.135(11) -0.013(10) -0.052(10) 0.055(10)
S5 0.087(3) 0.066(3) 0.083(3) 0.002(2) -0.009(2) 0.032(2)
C21 0.101(13) 0.108(12) 0.093(9) -0.023(10) -0.008(11) 0.045(9)
C22 0.100(11) 0.064(9) 0.084(9) -0.001(8) -0.006(10) 0.025(8)
N5 0.112(11) 0.112(11) 0.079(7) -0.011(7) -0.027(8) 0.057(9)
C23 0.110(12) 0.071(11) 0.101(14) 0.016(11) -0.016(11) 0.040(9)
O9 0.148(12) 0.151(13) 0.100(10) 0.017(9) -0.025(9) 0.073(11)
O10 0.100(9) 0.067(7) 0.121(10) 0.027(7) -0.010(8) 0.009(7)
C24 0.154(18) 0.096(13) 0.078(9) -0.006(9) 0.001(11) 0.055(12)
C25 0.125(15) 0.102(13) 0.114(13) -0.003(11) 0.011(12) 0.065(12)
S6 0.077(3) 0.063(3) 0.095(3) 0.003(2) -0.014(2) 0.037(2)
C26 0.117(14) 0.072(9) 0.078(11) 0.006(8) -0.030(9) 0.043(10)
C27 0.126(14) 0.080(9) 0.114(12) 0.002(9) -0.052(11) 0.056(10)
N6 0.090(10) 0.096(10) 0.117(11) 0.018(9) 0.018(9) 0.050(8)
C28 0.18(2) 0.062(11) 0.142(15) -0.033(10) -0.131(15) 0.045(14)
O11 0.194(15) 0.121(11) 0.158(13) -0.047(10) -0.103(12) 0.085(11)
O12 0.29(3) 0.167(17) 0.221(19) -0.075(14) 0.046(19) 0.026(18)
C29 0.128(15) 0.109(13) 0.091(12) -0.014(10) -0.058(11) 0.080(12)
C30 0.123(13) 0.093(11) 0.087(11) 0.006(9) -0.030(9) 0.064(10)

loop_
_atom_type_symbol
_atom_type_description
_atom_type_scat_dispersion_real
_atom_type_scat_dispersion_imag
_atom_type_scat_source
C C 0.0030 0.0016 'International Tables Vol C Tables 4.2.6.8 and 6.1.1.4'
H H 0.0000 0.0000 'International Tables Vol C Tables 4.2.6.8 and 6.1.1.4'
Co Co 0.3514 0.9518 'International Tables Vol C Tables 4.2.6.8 and 6.1.1.4'
Cr Cr 0.3195 0.6102 'International Tables Vol C Tables 4.2.6.8 and 6.1.1.4'
Cu Cu 0.3258 1.2392 'International Tables Vol C Tables 4.2.6.8 and 6.1.1.4'
N N 0.0059 0.0032 'International Tables Vol C Tables 4.2.6.8 and 6.1.1.4'
O O 0.0105 0.0059 'International Tables Vol C Tables 4.2.6.8 and 6.1.1.4'
S S 0.1222 0.1206 'International Tables Vol C Tables 4.2.6.8 and 6.1.1.4'

loop_
_geom_angle_atom_site_label_1
_geom_angle_atom_site_label_2
_geom_angle_atom_site_label_3
_geom_angle
_geom_angle_site_symmetry_1
_geom_angle_site_symmetry_3
O1W Cr1 O1W 90.4(4) 2_665 .
O1W Cr1 O1W 90.4(4) 2_665 3_565
O1W Cr1 O1W 90.4(4) . 3_565
O1W Cr1 O2W 175.8(4) 2_665 3_565
O1W Cr1 O2W 92.8(4) . 3_565
O1W Cr1 O2W 86.9(4) 3_565 3_565
O1W Cr1 O2W 86.9(4) 2_665 2_665
O1W Cr1 O2W 175.8(4) . 2_665
O1W Cr1 O2W 92.8(4) 3_565 2_665
O2W Cr1 O2W 90.0(4) 3_565 2_665
O1W Cr1 O2W 92.8(4) 2_665 .
O1W Cr1 O2W 86.9(4) . .
O1W Cr1 O2W 175.8(4) 3_565 .
O2W Cr1 O2W 90.0(4) 3_565 .
O2W Cr1 O2W 90.0(4) 2_665 .
N2 Co1 N1 92.2(4) . .
N2 Co1 N3 91.7(5) . .
N1 Co1 N3 90.5(5) . .
N2 Co1 S3 173.9(3) . .
N1 Co1 S3 92.7(3) . .
N3 Co1 S3 84.7(3) . .
N2 Co1 S2 84.1(3) . .
N1 Co1 S2 174.7(3) . .
N3 Co1 S2 93.4(4) . .
S3 Co1 S2 91.26(16) . .
N2 Co1 S1 90.4(3) . .
N1 Co1 S1 84.1(3) . .
N3 Co1 S1 174.3(4) . .
S3 Co1 S1 93.71(16) . .
S2 Co1 S1 92.16(15) . .
N5 Co2 N6 89.7(5) . .
N5 Co2 N4 91.2(5) . .
N6 Co2 N4 89.5(5) . .
N5 Co2 S6 91.3(4) . .
N6 Co2 S6 86.0(4) . .
N4 Co2 S6 174.9(4) . .
N5 Co2 S4 175.1(4) . .
N6 Co2 S4 93.6(4) . .
N4 Co2 S4 85.2(4) . .
S6 Co2 S4 92.52(16) . .
N5 Co2 S5 84.0(4) . .
N6 Co2 S5 173.2(4) . .
N4 Co2 S5 93.2(4) . .
S6 Co2 S5 91.51(16) . .
S4 Co2 S5 92.81(17) . .
S4 Cu1 S1 176.49(19) . .
S4 Cu1 Cu3 75.84(13) . .
S1 Cu1 Cu3 107.50(13) . .
S4 Cu1 Cu2 105.70(14) . .
S1 Cu1 Cu2 77.22(12) . .
Cu3 Cu1 Cu2 59.42(7) . .
S5 Cu2 S2 179.5(2) . .
S5 Cu2 Cu3 102.10(14) . .
S2 Cu2 Cu3 78.35(12) . .
S5 Cu2 Cu1 76.97(14) . .
S2 Cu2 Cu1 103.11(13) . .
Cu3 Cu2 Cu1 60.25(7) . .
S6 Cu3 S3 176.91(19) . .
S6 Cu3 Cu2 80.46(13) . .
S3 Cu3 Cu2 102.47(14) . .
S6 Cu3 Cu1 106.21(13) . .
S3 Cu3 Cu1 74.68(13) . .
Cu2 Cu3 Cu1 60.33(7) . .
C1 S1 Cu1 105.1(4) . .
C1 S1 Co1 101.9(4) . .
Cu1 S1 Co1 102.18(17) . .
C5 C1 C4 111.2(12) . .
C5 C1 C2 111.6(11) . .
C4 C1 C2 111.5(11) . .
C5 C1 S1 115.0(9) . .
C4 C1 S1 107.4(9) . .
C2 C1 S1 99.7(8) . .
N1 C2 C3 113.6(11) . .
N1 C2 C1 109.8(10) . .
C3 C2 C1 109.6(11) . .
C2 N1 Co1 112.3(8) . .
O1 C3 O2 125.5(13) . .
O1 C3 C2 120.0(14) . .
O2 C3 C2 114.5(13) . .
C6 S2 Cu2 107.3(5) . .
C6 S2 Co1 103.2(5) . .
Cu2 S2 Co1 105.35(18) . .
C9 C6 C10 111.5(12) . .
C9 C6 C7 110.7(11) . .
C10 C6 C7 113.2(11) . .
C9 C6 S2 113.0(9) . .
C10 C6 S2 106.4(9) . .
C7 C6 S2 101.6(8) . .
N2 C7 C6 110.1(10) . .
N2 C7 C8 112.3(11) . .
C6 C7 C8 112.2(10) . .
C7 N2 Co1 115.9(8) . .
O3 C8 O4 125.8(15) . .
O3 C8 C7 117.7(14) . .
O4 C8 C7 116.4(14) . .
C11 S3 Cu3 104.9(5) . .
C11 S3 Co1 102.0(5) . .
Cu3 S3 Co1 107.36(19) . .
C15 C11 C14 108.7(12) . .
C15 C11 C12 113.4(11) . .
C14 C11 C12 109.8(12) . .
C15 C11 S3 108.7(10) . .
C14 C11 S3 113.9(9) . .
C12 C11 S3 102.4(9) . .
N3 C12 C13 111.5(11) . .
N3 C12 C11 109.3(11) . .
C13 C12 C11 113.2(12) . .
C12 N3 Co1 115.2(8) . .
O5 C13 O6 123.4(16) . .
O5 C13 C12 120.2(14) . .
O6 C13 C12 116.3(15) . .
C16 S4 Cu1 105.8(5) . .
C16 S4 Co2 101.6(5) . .
Cu1 S4 Co2 105.54(19) . .
C19 C16 C20 113.5(13) . .
C19 C16 C17 112.1(12) . .
C20 C16 C17 109.6(12) . .
C19 C16 S4 107.5(10) . .
C20 C16 S4 109.2(9) . .
C17 C16 S4 104.6(8) . .
N4 C17 C16 111.3(10) . .
N4 C17 C18 113.8(13) . .
C16 C17 C18 113.6(12) . .
C17 N4 Co2 113.5(8) . .
O7 C18 O8 127.7(18) . .
O7 C18 C17 117.3(17) . .
O8 C18 C17 114.7(16) . .
C21 S5 Cu2 106.5(5) . .
C21 S5 Co2 101.7(5) . .
Cu2 S5 Co2 107.26(18) . .
C25 C21 C24 115.0(13) . .
C25 C21 C22 111.5(12) . .
C24 C21 C22 110.1(12) . .
C25 C21 S5 110.1(11) . .
C24 C21 S5 107.0(11) . .
C22 C21 S5 102.3(9) . .
N5 C22 C21 109.0(11) . .
N5 C22 C23 110.2(12) . .
C21 C22 C23 111.7(12) . .
C22 N5 Co2 119.1(9) . .
O9 C23 O10 126.9(16) . .
O9 C23 C22 118.2(15) . .
O10 C23 C22 114.9(14) . .
C26 S6 Cu3 107.7(5) . .
C26 S6 Co2 102.5(4) . .
Cu3 S6 Co2 103.59(18) . .
C30 C26 C29 113.1(11) . .
C30 C26 C27 109.9(12) . .
C29 C26 C27 113.6(12) . .
C30 C26 S6 112.2(10) . .
C29 C26 S6 105.1(10) . .
C27 C26 S6 102.4(8) . .
N6 C27 C28 110.7(12) . .
N6 C27 C26 113.7(11) . .
C28 C27 C26 112.6(11) . .
C27 N6 Co2 114.4(9) . .
O11 C28 O12 126.9(19) . .
O11 C28 C27 116.5(18) . .
O12 C28 C27 116.3(16) . .

loop_
_geom_bond_atom_site_label_1
_geom_bond_atom_site_label_2
_geom_bond_distance
_geom_bond_site_symmetry_2
O1W Cr1 1.966(9) .
O2W Cr1 2.006(10) .
Cr1 O1W 1.966(9) 2_665
Cr1 O1W 1.966(9) 3_565
Cr1 O2W 2.006(10) 3_565
Cr1 O2W 2.006(10) 2_665
Co1 N2 1.952(11) .
Co1 N1 1.983(11) .
Co1 N3 1.990(11) .
Co1 S3 2.229(4) .
Co1 S2 2.230(4) .
Co1 S1 2.263(4) .
Co2 N5 1.902(13) .
Co2 N6 1.973(13) .
Co2 N4 2.011(11) .
Co2 S6 2.237(4) .
Co2 S4 2.242(5) .
Co2 S5 2.261(5) .
Cu1 S4 2.125(4) .
Cu1 S1 2.151(4) .
Cu1 Cu3 2.664(3) .
Cu1 Cu2 2.666(3) .
Cu2 S5 2.143(4) .
Cu2 S2 2.152(4) .
Cu2 Cu3 2.641(3) .
Cu3 S6 2.132(4) .
Cu3 S3 2.162(4) .
S1 C1 1.858(13) .
C1 C5 1.511(14) .
C1 C4 1.526(14) .
C1 C2 1.568(15) .
C2 N1 1.419(13) .
C2 C3 1.556(15) .
C3 O1 1.214(13) .
C3 O2 1.266(14) .
S2 C6 1.864(12) .
C6 C9 1.493(14) .
C6 C10 1.514(14) .
C6 C7 1.553(14) .
C7 N2 1.445(13) .
C7 C8 1.564(15) .
C8 O3 1.179(14) .
C8 O4 1.261(14) .
S3 C11 1.851(13) .
C11 C15 1.508(14) .
C11 C14 1.511(14) .
C11 C12 1.558(15) .
C12 N3 1.438(13) .
C12 C13 1.546(16) .
C13 O5 1.198(15) .
C13 O6 1.244(14) .
S4 C16 1.841(12) .
C16 C19 1.444(14) .
C16 C20 1.512(14) .
C16 C17 1.536(15) .
C17 N4 1.433(14) .
C17 C18 1.545(17) .
C18 O7 1.191(16) .
C18 O8 1.240(16) .
S5 C21 1.853(14) .
C21 C25 1.485(15) .
C21 C24 1.486(14) .
C21 C22 1.566(15) .
C22 N5 1.435(13) .
C22 C23 1.577(16) .
C23 O9 1.193(14) .
C23 O10 1.224(14) .
S6 C26 1.846(13) .
C26 C30 1.495(14) .
C26 C29 1.497(14) .
C26 C27 1.566(15) .
C27 N6 1.432(14) .
C27 C28 1.561(17) .
C28 O11 1.182(16) .
C28 O12 1.263(18) .

loop_
_geom_torsion_atom_site_label_1
_geom_torsion_atom_site_label_2
_geom_torsion_atom_site_label_3
_geom_torsion_atom_site_label_4
_geom_torsion
Cu1 S1 C1 C5 -17.2(11)
Co1 S1 C1 C5 89.0(10)
Cu1 S1 C1 C4 107.1(9)
Co1 S1 C1 C4 -146.7(8)
Cu1 S1 C1 C2 -136.6(7)
Co1 S1 C1 C2 -30.4(8)
C5 C1 C2 N1 -64.0(14)
C4 C1 C2 N1 171.1(11)
S1 C1 C2 N1 57.9(11)
C5 C1 C2 C3 61.4(14)
C4 C1 C2 C3 -63.5(15)
S1 C1 C2 C3 -176.7(10)
C3 C2 N1 Co1 175.0(9)
C1 C2 N1 Co1 -61.8(12)
N1 C2 C3 O1 -143.7(14)
C1 C2 C3 O1 93.0(16)
N1 C2 C3 O2 36.9(17)
C1 C2 C3 O2 -86.3(14)
Cu2 S2 C6 C9 -19.7(11)
Co1 S2 C6 C9 91.3(9)
Cu2 S2 C6 C10 103.0(9)
Co1 S2 C6 C10 -146.1(9)
Cu2 S2 C6 C7 -138.3(8)
Co1 S2 C6 C7 -27.4(9)
C9 C6 C7 N2 -69.9(14)
C10 C6 C7 N2 164.1(12)
S2 C6 C7 N2 50.4(13)
C9 C6 C7 C8 56.0(15)
C10 C6 C7 C8 -70.0(15)
S2 C6 C7 C8 176.2(10)
C6 C7 N2 Co1 -55.6(13)
C8 C7 N2 Co1 178.6(9)
N2 C7 C8 O3 27.8(19)
C6 C7 C8 O3 -96.9(16)
N2 C7 C8 O4 -154.1(13)
C6 C7 C8 O4 81.2(17)
Cu3 S3 C11 C15 95.8(10)
Co1 S3 C11 C15 -152.3(10)
Cu3 S3 C11 C14 -25.5(11)
Co1 S3 C11 C14 86.4(10)
Cu3 S3 C11 C12 -143.9(8)
Co1 S3 C11 C12 -32.1(9)
C15 C11 C12 N3 170.5(13)
C14 C11 C12 N3 -67.7(15)
S3 C11 C12 N3 53.6(13)
C15 C11 C12 C13 -64.5(17)
C14 C11 C12 C13 57.2(16)
S3 C11 C12 C13 178.6(11)
C13 C12 N3 Co1 -179.7(10)
C11 C12 N3 Co1 -53.8(15)
N3 C12 C13 O5 20(2)
C11 C12 C13 O5 -103.3(19)
N3 C12 C13 O6 -163.4(16)
C11 C12 C13 O6 73(2)
Cu1 S4 C16 C19 103.4(11)
Co2 S4 C16 C19 -146.6(11)
Cu1 S4 C16 C20 -20.0(11)
Co2 S4 C16 C20 90.0(10)
Cu1 S4 C16 C17 -137.2(8)
Co2 S4 C16 C17 -27.2(9)
C19 C16 C17 N4 167.1(13)
C20 C16 C17 N4 -66.0(14)
S4 C16 C17 N4 51.0(13)
C19 C16 C17 C18 -62.9(17)
C20 C16 C17 C18 64.0(16)
S4 C16 C17 C18 -179.1(11)
C16 C17 N4 Co2 -52.9(14)
C18 C17 N4 Co2 177.2(11)
N4 C17 C18 O7 39(3)
C16 C17 C18 O7 -89(2)
N4 C17 C18 O8 -145.5(19)
C16 C17 C18 O8 86(2)
Cu2 S5 C21 C25 -22.8(11)
Co2 S5 C21 C25 89.4(10)
Cu2 S5 C21 C24 102.8(10)
Co2 S5 C21 C24 -145.0(9)
Cu2 S5 C21 C22 -141.5(8)
Co2 S5 C21 C22 -29.3(9)
C25 C21 C22 N5 -68.1(16)
C24 C21 C22 N5 163.0(13)
S5 C21 C22 N5 49.5(13)
C25 C21 C22 C23 53.8(16)
C24 C21 C22 C23 -75.1(16)
S5 C21 C22 C23 171.5(10)
C21 C22 N5 Co2 -53.1(15)
C23 C22 N5 Co2 -176.0(10)
N5 C22 C23 O9 17(2)
C21 C22 C23 O9 -104.6(18)
N5 C22 C23 O10 -163.2(15)
C21 C22 C23 O10 75.5(18)
Cu3 S6 C26 C30 -18.4(10)
Co2 S6 C26 C30 90.5(9)
Cu3 S6 C26 C29 104.9(9)
Co2 S6 C26 C29 -146.2(9)
Cu3 S6 C26 C27 -136.2(8)
Co2 S6 C26 C27 -27.3(10)
C30 C26 C27 N6 -70.5(15)
C29 C26 C27 N6 161.6(13)
S6 C26 C27 N6 48.9(15)
C30 C26 C27 C28 56.3(16)
C29 C26 C27 C28 -71.6(17)
S6 C26 C27 C28 175.7(12)
C28 C27 N6 Co2 -177.3(11)
C26 C27 N6 Co2 -49.5(16)
N6 C27 C28 O11 -146.7(17)
C26 C27 C28 O11 85(2)
N6 C27 C28 O12 28(3)
C26 C27 C28 O12 -100(2)
